data_2015350
loop_
_publ_author_name
'Doriguetto, Ant\^onio C.'
'Ellena, Javier'
'Dos Santos, Marcelo H.'
'Moreira, Maria E. C.'
'Nagem, Tanus J.'

_publ_section_title
;
 Mammeigin
;
_journal_coeditor_code FA3017
_journal_issue 6
_journal_name_full 'Acta Crystallographica Section C'
_journal_page_first o350
_journal_page_last o352
_journal_paper_doi 10.1107/S0108270106017409
_journal_volume 62
_journal_year 2006
_chemical_formula_iupac 'C25 H24 O5'
_chemical_formula_moiety 'C25 H24 O5'
_chemical_formula_sum 'C25 H24 O5'
_chemical_formula_weight 404.44
_chemical_name_common mammeigin
_chemical_name_systematic
;
5-hydroxy-8,8-dimethyl-6-(3-methylbutanoyl)-4-phenyl-2H,8H-
pyrano[2,3-f]chromen-2-one
;
_space_group_IT_number 9
_symmetry_cell_setting monoclinic
_symmetry_space_group_name_Hall 'C -2yc'
_symmetry_space_group_name_H-M 'C 1 c 1'
_audit_creation_method 'WinGX routine CIF_UPDATE'
_cell_angle_alpha 90
_cell_angle_beta 90.790(10)
_cell_angle_gamma 90
_cell_formula_units_Z 4
_cell_length_a 16.7270(10)
_cell_length_b 14.1520(10)
_cell_length_c 8.7180(10)
_cell_measurement_reflns_used 5698
_cell_measurement_temperature 150(2)
_cell_measurement_theta_max 27.485
_cell_measurement_theta_min 2.91
_cell_volume 2063.5(3)
_computing_cell_refinement 'SCALEPACK (Otwinowski & Minor, 1997)'
_computing_data_collection 'COLLECT (Nonius, 1998)'
_computing_data_reduction 'SCALEPACK and DENZO (Otwinowski & Minor, 1997)'
_computing_molecular_graphics
;
ORTEP-3 for Windows (Farrugia, 1997) and MERCURY (Bruno <i>et al.</i>,
2002)
;
_computing_publication_material
;
WinGX (Farrugia, 1999) and enCIFer (Allen <i>et al.</i>,  2004)
;
_computing_structure_refinement 'SHELXL97 (Sheldrick, 1997)'
_computing_structure_solution 'SHELXS97 (Sheldrick, 1997)'
_diffrn_ambient_temperature 150(2)
_diffrn_detector_area_resol_mean 9
_diffrn_measured_fraction_theta_full 0.995
_diffrn_measured_fraction_theta_max 0.995
_diffrn_measurement_device '95mm CCD camera on \k-goniostat'
_diffrn_measurement_device_type 'Nonius KappaCCD area-detector'
_diffrn_measurement_method '\f scans and \w scans with \k offsets'
_diffrn_radiation_monochromator 'horizonally mounted graphite crystal'
_diffrn_radiation_source 'fine-focus sealed tube'
_diffrn_radiation_type MoK\a
_diffrn_radiation_wavelength 0.71073
_diffrn_reflns_av_R_equivalents 0.0645
_diffrn_reflns_limit_h_max 21
_diffrn_reflns_limit_h_min -21
_diffrn_reflns_limit_k_max 18
_diffrn_reflns_limit_k_min -16
_diffrn_reflns_limit_l_max 10
_diffrn_reflns_limit_l_min -11
_diffrn_reflns_number 9028
_diffrn_reflns_theta_full 27.43
_diffrn_reflns_theta_max 27.43
_diffrn_reflns_theta_min 3.71
_diffrn_standards_number 0
_exptl_absorpt_coefficient_mu 0.090
_exptl_absorpt_correction_T_max 0.985
_exptl_absorpt_correction_T_min 0.950
_exptl_absorpt_correction_type multi-scan
_exptl_absorpt_process_details '(Blessing, 1995)'
_exptl_crystal_colour 'pale yellow'
_exptl_crystal_density_diffrn 1.302
_exptl_crystal_density_method 'not measured'
_exptl_crystal_description prism
_exptl_crystal_F_000 856
_exptl_crystal_size_max 0.35
_exptl_crystal_size_mid 0.12
_exptl_crystal_size_min 0.10
_refine_diff_density_max 0.221
_refine_diff_density_min -0.239
_refine_ls_extinction_method none
_refine_ls_goodness_of_fit_ref 1.022
_refine_ls_hydrogen_treatment constr
_refine_ls_matrix_type full
_refine_ls_number_parameters 271
_refine_ls_number_reflns 2350
_refine_ls_number_restraints 2
_refine_ls_restrained_S_all 1.021
_refine_ls_R_factor_gt 0.0436
_refine_ls_shift/su_max 0
_refine_ls_structure_factor_coef Fsqd
_refine_ls_weighting_details 'calc w = 1/[\s^2^(Fo^2^)+(0.0542P)^2^] where P=(Fo^2^+2Fc^2^)/3'
_refine_ls_weighting_scheme calc
_refine_ls_wR_factor_ref 0.1050
_reflns_number_gt 1799
_reflns_number_total 2350
_reflns_threshold_expression I>2\s(I)
_cod_data_source_file fa3017.cif
_cod_data_source_block I
_cod_depositor_comments
;
The following automatic conversions were performed:
'_symmetry_cell_setting' value 'Monoclinic' changed to 'monoclinic'
according to '/home/saulius/struct/CIF-dictionaries/cif_core.dic'
dictionary named 'cif_core.dic' version 2.4.1 from 2010-06-29.

Automatic conversion script
Id: cif_fix_enum 1527 2010-12-29 10:47:43Z saulius 

The following automatic conversions were performed:

'_symmetry_cell_setting' value 'Monoclinic' changed to 'monoclinic'
according to /home/saulius/struct/CIF-dictionaries/cif_core.dic
dictionary named 'cif_core.dic' version 2.4.1 from 2010-06-29.

Automatic conversion script
Id: cif_fix_values 1715 2011-07-08 13:25:40Z adriana 
;
_cod_original_sg_symbol_H-M 'C c'
_cod_database_code 2015350
_cod_database_fobs_code 2015350

loop_
_symmetry_equiv_pos_site_id
_symmetry_equiv_pos_as_xyz
1 x,y,z
2 x,-y,1/2+z
3 1/2+x,1/2+y,z
4 1/2+x,1/2-y,1/2+z

loop_
_atom_site_type_symbol
_atom_site_label
_atom_site_fract_x
_atom_site_fract_y
_atom_site_fract_z
_atom_site_U_iso_or_equiv
_atom_site_adp_type
_atom_site_calc_flag
_atom_site_refinement_flags
_atom_site_occupancy
C C1 0.30704(17) -0.0962(2) 0.9510(3) 0.0254(6) Uani d . 1
C C2 0.24896(17) -0.0427(2) 0.8756(3) 0.0283(7) Uani d . 1
H H2 0.2628 -0.0056 0.792 0.034 Uiso calc R 1
C C3 0.17039(19) -0.0443(2) 0.9248(4) 0.0344(7) Uani d . 1
H H3 0.132 -0.0077 0.8746 0.041 Uiso calc R 1
C C4 0.1488(2) -0.0999(2) 1.0474(4) 0.0360(8) Uani d . 1
H H4 0.0961 -0.101 1.0796 0.043 Uiso calc R 1
C C5 0.20644(19) -0.1540(2) 1.1224(3) 0.0327(7) Uani d . 1
H H5 0.1922 -0.1914 1.2054 0.039 Uiso calc R 1
C C6 0.28525(18) -0.1528(2) 1.0742(3) 0.0277(6) Uani d . 1
H H6 0.3235 -0.1897 1.1242 0.033 Uiso calc R 1
C C7 0.38952(17) -0.0996(2) 0.8893(3) 0.0234(6) Uani d . 1
C C8 0.42125(18) -0.1849(2) 0.8550(3) 0.0298(7) Uani d . 1
H H8 0.3951 -0.239 0.8884 0.036 Uiso calc R 1
C C9 0.49349(19) -0.1960(2) 0.7694(3) 0.0323(7) Uani d . 1
C C10 0.50012(17) -0.0261(2) 0.7534(3) 0.0245(6) Uani d . 1
C C11 0.43399(16) -0.0156(2) 0.8481(3) 0.0234(6) Uani d . 1
C C12 0.41675(15) 0.0771(2) 0.8968(3) 0.0226(6) Uani d . 1
C C13 0.45746(16) 0.1581(2) 0.8387(3) 0.0227(6) Uani d . 1
C C14 0.52295(17) 0.1396(2) 0.7400(3) 0.0230(6) Uani d . 1
C C15 0.54405(17) 0.0491(2) 0.6946(3) 0.0247(6) Uani d . 1
C C16 0.60621(17) 0.0374(2) 0.5814(3) 0.0299(7) Uani d . 1
H H16 0.6134 -0.0206 0.5335 0.036 Uiso calc R 1
C C17 0.65279(18) 0.1102(2) 0.5466(3) 0.0347(7) Uani d . 1
H H17 0.6887 0.1054 0.4666 0.042 Uiso calc R 1
C C18 0.64724(17) 0.2000(2) 0.6369(3) 0.0307(7) Uani d . 1
C C19 0.66477(19) 0.2882(3) 0.5444(4) 0.0401(8) Uani d . 1
H H19A 0.6602 0.3428 0.6089 0.06 Uiso calc R 1
H H19B 0.6272 0.2929 0.4605 0.06 Uiso calc R 1
H H19C 0.718 0.2846 0.5052 0.06 Uiso calc R 1
C C20 0.7011(2) 0.1941(3) 0.7785(4) 0.0395(8) Uani d . 1
H H20A 0.6975 0.2519 0.8356 0.059 Uiso calc R 1
H H20B 0.7554 0.1845 0.7477 0.059 Uiso calc R 1
H H20C 0.6845 0.1423 0.8415 0.059 Uiso calc R 1
C C21 0.42774(17) 0.2520(2) 0.8787(3) 0.0261(6) Uani d . 1
C C22 0.45446(18) 0.3410(2) 0.7984(4) 0.0309(7) Uani d . 1
H H22A 0.4612 0.3272 0.6904 0.037 Uiso calc R 1
H H22B 0.5062 0.3596 0.8399 0.037 Uiso calc R 1
C C23 0.39661(19) 0.4244(2) 0.8135(4) 0.0355(7) Uani d . 1
H H23 0.3808 0.4296 0.921 0.043 Uiso calc R 1
C C24 0.4393(2) 0.5154(3) 0.7681(5) 0.0535(10) Uani d . 1
H H24A 0.486 0.5238 0.8319 0.08 Uiso calc R 1
H H24B 0.4039 0.5682 0.7813 0.08 Uiso calc R 1
H H24C 0.4548 0.5116 0.6627 0.08 Uiso calc R 1
C C25 0.3222(2) 0.4096(3) 0.7157(4) 0.0455(9) Uani d . 1
H H25A 0.296 0.3525 0.7469 0.068 Uiso calc R 1
H H25B 0.3368 0.4046 0.6099 0.068 Uiso calc R 1
H H25C 0.2867 0.4622 0.7284 0.068 Uiso calc R 1
O O1 0.36031(12) 0.08751(15) 1.0027(2) 0.0274(5) Uani d . 1
H H1 0.355 0.1438 1.0228 0.041 Uiso calc R 1
O O2 0.37608(12) 0.26023(15) 0.9796(2) 0.0336(5) Uani d . 1
O O3 0.56437(11) 0.21496(16) 0.6873(2) 0.0291(5) Uani d . 1
O O4 0.52670(12) -0.11352(14) 0.7105(2) 0.0288(5) Uani d . 1
O O5 0.52657(14) -0.26898(16) 0.7374(3) 0.0444(6) Uani d . 1

loop_
_atom_site_aniso_label
_atom_site_aniso_U_11
_atom_site_aniso_U_22
_atom_site_aniso_U_33
_atom_site_aniso_U_12
_atom_site_aniso_U_13
_atom_site_aniso_U_23
C1 0.0273(15) 0.0222(16) 0.0267(14) -0.0028(12) 0.0008(12) -0.0003(11)
C2 0.0248(15) 0.0266(16) 0.0335(16) -0.0030(12) 0.0031(12) 0.0058(12)
C3 0.0255(16) 0.0336(18) 0.0439(18) -0.0008(14) -0.0006(13) -0.0012(13)
C4 0.0302(16) 0.040(2) 0.0384(16) -0.0084(15) 0.0099(13) -0.0079(15)
C5 0.0391(18) 0.0328(18) 0.0265(15) -0.0119(15) 0.0066(13) -0.0025(12)
C6 0.0317(16) 0.0282(17) 0.0232(13) -0.0037(13) -0.0018(12) 0.0015(12)
C7 0.0267(15) 0.0215(16) 0.0221(13) 0.0000(12) -0.0012(11) 0.0009(11)
C8 0.0293(16) 0.0257(17) 0.0344(16) -0.0014(14) -0.0014(13) -0.0004(12)
C9 0.0319(17) 0.0274(18) 0.0377(17) 0.0011(14) -0.0027(13) -0.0065(13)
C10 0.0256(15) 0.0257(17) 0.0222(14) 0.0031(12) -0.0026(11) -0.0053(11)
C11 0.0234(15) 0.0253(17) 0.0214(14) 0.0021(12) 0.0004(12) 0.0003(11)
C12 0.0209(15) 0.0281(17) 0.0188(13) -0.0025(12) 0.0028(11) 0.0001(11)
C13 0.0232(15) 0.0239(16) 0.0208(13) -0.0010(12) -0.0013(11) 0.0020(10)
C14 0.0194(14) 0.0305(16) 0.0191(13) -0.0044(13) -0.0012(10) 0.0016(11)
C15 0.0225(14) 0.0290(17) 0.0226(13) -0.0013(12) -0.0008(11) -0.0033(11)
C16 0.0259(16) 0.0382(19) 0.0255(14) -0.0020(13) 0.0048(12) -0.0070(12)
C17 0.0284(16) 0.048(2) 0.0278(14) -0.0041(15) 0.0091(12) -0.0044(14)
C18 0.0246(15) 0.0404(19) 0.0274(16) -0.0076(14) 0.0086(12) -0.0012(13)
C19 0.0353(19) 0.048(2) 0.0370(17) -0.0111(16) 0.0092(14) 0.0036(15)
C20 0.0339(18) 0.045(2) 0.0393(17) -0.0058(15) -0.0027(14) -0.0043(14)
C21 0.0228(14) 0.0265(16) 0.0290(15) 0.0001(13) 0.0005(12) -0.0007(12)
C22 0.0272(15) 0.0283(18) 0.0372(16) -0.0027(14) 0.0017(12) 0.0010(13)
C23 0.0344(18) 0.0269(18) 0.0453(19) 0.0008(14) 0.0014(15) 0.0027(13)
C24 0.052(2) 0.029(2) 0.079(3) 0.0004(18) -0.0005(19) 0.0095(18)
C25 0.039(2) 0.037(2) 0.060(2) 0.0072(16) 0.0006(16) 0.0027(16)
O1 0.0284(11) 0.0258(12) 0.0283(10) -0.0009(9) 0.0092(8) -0.0031(8)
O2 0.0332(12) 0.0283(13) 0.0396(11) 0.0021(10) 0.0116(9) -0.0010(9)
O3 0.0241(11) 0.0317(12) 0.0317(11) -0.0054(9) 0.0088(8) 0.0023(8)
O4 0.0249(11) 0.0263(12) 0.0353(11) 0.0015(9) 0.0029(9) -0.0059(9)
O5 0.0387(14) 0.0283(14) 0.0664(16) 0.0071(12) 0.0065(11) -0.0104(12)

loop_
_atom_type_symbol
_atom_type_description
_atom_type_scat_dispersion_real
_atom_type_scat_dispersion_imag
_atom_type_scat_source
C C 0.0033 0.0016 'International Tables Vol C Tables 4.2.6.8 and 6.1.1.4'
H H 0 0 'International Tables Vol C Tables 4.2.6.8 and 6.1.1.4'
O O 0.0106 0.006 'International Tables Vol C Tables 4.2.6.8 and 6.1.1.4'
Ho Ho -0.2175 4.6783 'International Tables Vol C Tables 4.2.6.8 and 6.1.1.4'

loop_
_geom_angle_atom_site_label_1
_geom_angle_atom_site_label_2
_geom_angle_atom_site_label_3
_geom_angle
_geom_angle_publ_flag
C2 C1 C6 119.3(2) ?
C2 C1 C7 119.5(2) ?
C6 C1 C7 120.9(3) ?
C3 C2 C1 120.2(3) ?
C3 C2 H2 119.9 ?
C1 C2 H2 119.9 ?
C4 C3 C2 120.5(3) ?
C4 C3 H3 119.8 ?
C2 C3 H3 119.8 ?
C3 C4 C5 119.5(3) ?
C3 C4 H4 120.2 ?
C5 C4 H4 120.2 ?
C4 C5 C6 120.4(3) ?
C4 C5 H5 119.8 ?
C6 C5 H5 119.8 ?
C5 C6 C1 120.0(3) ?
C5 C6 H6 120 ?
C1 C6 H6 120 ?
C8 C7 C11 118.2(2) ?
C8 C7 C1 118.5(3) ?
C11 C7 C1 122.9(3) ?
C7 C8 C9 123.1(3) ?
C7 C8 H8 118.4 ?
C9 C8 H8 118.4 ?
O5 C9 O4 116.4(3) ?
O5 C9 C8 127.2(3) ?
O4 C9 C8 116.3(3) ?
O4 C10 C15 114.5(2) ?
O4 C10 C11 121.4(3) ?
C15 C10 C11 124.1(3) ?
C10 C11 C12 116.4(3) ?
C10 C11 C7 118.2(3) ?
C12 C11 C7 125.5(2) ?
O1 C12 C11 117.3(2) ?
O1 C12 C13 120.1(3) ?
C11 C12 C13 122.6(2) ?
C14 C13 C12 116.1(3) ?
C14 C13 C21 125.2(3) ?
C12 C13 C21 118.6(2) ?
O3 C14 C15 119.8(2) ?
O3 C14 C13 117.4(3) ?
C15 C14 C13 122.8(3) ?
C14 C15 C10 117.5(2) ?
C14 C15 C16 119.1(3) ?
C10 C15 C16 123.3(3) ?
C17 C16 C15 119.6(3) ?
C17 C16 H16 120.2 ?
C15 C16 H16 120.2 ?
C16 C17 C18 119.8(3) ?
C16 C17 H17 120.1 ?
C18 C17 H17 120.1 ?
O3 C18 C17 110.1(2) ?
O3 C18 C19 103.3(3) ?
C17 C18 C19 113.9(2) ?
O3 C18 C20 108.4(2) ?
C17 C18 C20 109.8(3) ?
C19 C18 C20 111.1(3) ?
C18 C19 H19A 109.5 ?
C18 C19 H19B 109.5 ?
H19A C19 H19B 109.5 ?
C18 C19 H19C 109.5 ?
H19A C19 H19C 109.5 ?
H19B C19 H19C 109.5 ?
C18 C20 H20A 109.5 ?
C18 C20 H20B 109.5 ?
H20A C20 H20B 109.5 ?
C18 C20 H20C 109.5 ?
H20A C20 H20C 109.5 ?
H20B C20 H20C 109.5 ?
O2 C21 C13 119.6(3) ?
O2 C21 C22 117.4(3) ?
C13 C21 C22 122.9(2) ?
C21 C22 C23 114.3(2) ?
C21 C22 H22A 108.7 ?
C23 C22 H22A 108.7 ?
C21 C22 H22B 108.7 ?
C23 C22 H22B 108.7 ?
H22A C22 H22B 107.6 ?
C25 C23 C24 110.8(3) ?
C25 C23 C22 111.1(3) ?
C24 C23 C22 109.2(3) ?
C25 C23 H23 108.6 ?
C24 C23 H23 108.6 ?
C22 C23 H23 108.6 ?
C23 C24 H24A 109.5 ?
C23 C24 H24B 109.5 ?
H24A C24 H24B 109.5 ?
C23 C24 H24C 109.5 ?
H24A C24 H24C 109.5 ?
H24B C24 H24C 109.5 ?
C23 C25 H25A 109.5 ?
C23 C25 H25B 109.5 ?
H25A C25 H25B 109.5 ?
C23 C25 H25C 109.5 ?
H25A C25 H25C 109.5 ?
H25B C25 H25C 109.5 ?
C12 O1 H1 109.5 ?
C14 O3 C18 118.4(2) yes
C10 O4 C9 121.6(2) yes

loop_
_geom_bond_atom_site_label_1
_geom_bond_atom_site_label_2
_geom_bond_distance
_geom_bond_publ_flag
C1 C2 1.390(4) ?
C1 C6 1.392(4) ?
C1 C7 1.488(4) ?
C2 C3 1.388(4) ?
C2 H2 0.93 ?
C3 C4 1.379(5) ?
C3 H3 0.93 ?
C4 C5 1.388(5) ?
C4 H4 0.93 ?
C5 C6 1.389(4) ?
C5 H5 0.93 ?
C6 H6 0.93 ?
C7 C8 1.354(4) ?
C7 C11 1.451(4) ?
C8 C9 1.438(4) ?
C8 H8 0.93 ?
C9 O5 1.207(4) yes
C9 O4 1.393(4) yes
C10 O4 1.368(3) yes
C10 C15 1.394(4) ?
C10 C11 1.397(4) ?
C11 C12 1.410(4) ?
C12 O1 1.338(3) yes
C12 C13 1.429(4) ?
C13 C14 1.426(4) ?
C13 C21 1.463(4) ?
C14 O3 1.356(3) yes
C14 C15 1.388(4) ?
C15 C16 1.453(4) yes
C16 C17 1.329(4) yes
C16 H16 0.93 ?
C17 C18 1.499(5) yes
C17 H17 0.93 ?
C18 O3 1.475(3) yes
C18 C19 1.516(5) ?
C18 C20 1.520(4) ?
C19 H19A 0.96 ?
C19 H19B 0.96 ?
C19 H19C 0.96 ?
C20 H20A 0.96 ?
C20 H20B 0.96 ?
C20 H20C 0.96 ?
C21 O2 1.247(3) yes
C21 C22 1.512(4) ?
C22 C23 1.533(4) ?
C22 H22A 0.97 ?
C22 H22B 0.97 ?
C23 C25 1.513(5) ?
C23 C24 1.528(5) ?
C23 H23 0.98 ?
C24 H24A 0.96 ?
C24 H24B 0.96 ?
C24 H24C 0.96 ?
C25 H25A 0.96 ?
C25 H25B 0.96 ?
C25 H25C 0.96 ?
O1 H1 0.82 ?

loop_
_geom_hbond_atom_site_label_D
_geom_hbond_atom_site_label_H
_geom_hbond_atom_site_label_A
_geom_hbond_site_symmetry_A
_geom_hbond_distance_DH
_geom_hbond_distance_HA
_geom_hbond_distance_DA
_geom_hbond_angle_DHA
_geom_hbond_publ_flag
O1 H1 O2 . 0.82 1.73 2.467(3) 149 yes
C4 H4 O5 4_445 0.93 2.58 3.234(4) 128 yes
C19 H19B O5 2_554 0.96 2.58 3.523(4) 168 yes
C20 H20A Cg 3_555 0.96 2.601 3.534(3) 165 yes

loop_
_cod_related_entry_id
_cod_related_entry_database
_cod_related_entry_code
1 ChemSpider 4477593
